data_7006561
loop_
_publ_author_name
'Sen, Soma'
'Talukder, Pritha'
'Dey, Subrata K.'
'Mitra, Samiran'
'Rosair, Georgina'
'Hughes, David L.'
'Yap, Glenn P. A.'
'Pilet, Guillaume'
'Gramlich, V.'
'Matsushita, T.'

_publ_section_title
;
 Ligating properties of a potentially tetradentate Schiff base
 [(CH3)2NCH2CH2N=CHC6H3(OH)(OMe)] with zinc(II), cadmium(II),
 cobalt(II), cobalt(III) and manganese(III) ions: synthesis and
 structural studies.
;
_journal_issue 14
_journal_name_full 'Dalton transactions (Cambridge, England : 2003)'
_journal_page_first 1758
_journal_page_last 1767
_journal_paper_doi 10.1039/b512053e
_journal_year 2006
_chemical_formula_moiety 'C26 H34 Cd2 N6 O4 S2'
_chemical_formula_structural '[Cd2 (L)2 (NCS)2]'
_chemical_formula_sum 'C26 H34 Cd2 N6 O4 S2'
_chemical_formula_weight 783.53
_chemical_name_common 'Compound 3'
_space_group_IT_number 14
_symmetry_cell_setting monoclinic
_symmetry_space_group_name_Hall '-P 2ybc'
_symmetry_space_group_name_H-M 'P 1 21/c 1'
_atom_sites_solution_hydrogens geom
_atom_sites_solution_primary direct
_audit_creation_date 05-05-02
_audit_creation_method CRYSTALS_ver_12.51
_cell_angle_alpha 90
_cell_angle_beta 103.911(5)
_cell_angle_gamma 90
_cell_formula_units_Z 4
_cell_length_a 14.590(5)
_cell_length_b 15.638(5)
_cell_length_c 14.792(5)
_cell_measurement_reflns_used 7660
_cell_measurement_temperature 293
_cell_measurement_theta_max 28
_cell_measurement_theta_min 0
_cell_volume 3275.9(19)
_computing_cell_refinement 'DENZO/SCALEPACK (Otwinowski & Minor, 1997)'
_computing_data_collection 'COLLECT (Nonius BV, 1997)'
_computing_data_reduction 'DENZO/SCALEPACK (Otwinowski & Minor, 1997)'
_computing_molecular_graphics 'CAMERON (Watkin et al., 1996)'
_computing_publication_material 'CRYSTALS (Betteridge et al., 2003)'
_computing_structure_refinement 'CRYSTALS (Betteridge et al., 2003)'
_computing_structure_solution 'SIR97 (Altomare et al., 1999)'
_diffrn_ambient_temperature 293
_diffrn_measured_fraction_theta_full 0.996
_diffrn_measured_fraction_theta_max 0.966
_diffrn_measurement_device_type 'Nonius Kappa CCD'
_diffrn_measurement_method \w/2\q
_diffrn_radiation_monochromator graphite
_diffrn_radiation_type 'Mo K\a'
_diffrn_radiation_wavelength 0.71069
_diffrn_reflns_av_R_equivalents 0.060
_diffrn_reflns_limit_h_max 18
_diffrn_reflns_limit_h_min 0
_diffrn_reflns_limit_k_max 20
_diffrn_reflns_limit_k_min 0
_diffrn_reflns_limit_l_max 19
_diffrn_reflns_limit_l_min -19
_diffrn_reflns_number 8045
_diffrn_reflns_theta_full 27.292
_diffrn_reflns_theta_max 28.136
_diffrn_reflns_theta_min 1.438
_diffrn_standards_number 0
_exptl_absorpt_coefficient_mu 1.464
_exptl_absorpt_correction_T_max 0.9855
_exptl_absorpt_correction_T_min 0.9855
_exptl_absorpt_correction_type none
_exptl_crystal_colour colourless
_exptl_crystal_density_diffrn 1.589
_exptl_crystal_description needle
_exptl_crystal_F_000 1568
_exptl_crystal_size_max 0.01
_exptl_crystal_size_mid 0.01
_exptl_crystal_size_min 0.01
_refine_diff_density_max 0.95
_refine_diff_density_min -0.83
_refine_ls_extinction_method None
_refine_ls_goodness_of_fit_ref 1.0311
_refine_ls_hydrogen_treatment noref
_refine_ls_matrix_type full
_refine_ls_number_parameters 361
_refine_ls_number_reflns 3579
_refine_ls_number_restraints 0
_refine_ls_R_factor_all 0.1434
_refine_ls_R_factor_gt 0.0555
_refine_ls_shift/su_max 0.002239
_refine_ls_structure_factor_coef F
_refine_ls_weighting_details
;
Method, part 1, Chebychev polynomial, (Watkin, 1994, Prince, 1982)
[weight] = 1.0/[A~0~*T~0~(x)+A~1~*T~1~(x) ... +A~n-1~]*T~n-1~(x)]
where A~i~ are the Chebychev coefficients listed below and x= Fcalc/Fmax
Method = Robust Weighting (Prince, 1982)
W = [weight] * [1-(deltaF/6*sigmaF)^2^]^2^
A~i~ are:
3.58 -0.242 3.25
;
_refine_ls_weighting_scheme calc
_refine_ls_wR_factor_all 0.0903
_refine_ls_wR_factor_gt 0.0549
_refine_ls_wR_factor_ref 0.0549
_reflns_limit_h_max 18
_reflns_limit_h_min -18
_reflns_limit_k_max 20
_reflns_limit_k_min 0
_reflns_limit_l_max 19
_reflns_limit_l_min 0
_reflns_number_gt 3579
_reflns_number_total 7750
_reflns_threshold_expression I>3.00u(I)
_oxford_diffrn_Wilson_B_factor 0.00
_oxford_diffrn_Wilson_scale 0.00
_oxford_refine_ls_scale 0.2400(6)
_oxford_structure_analysis_title 'import in P 21/c'
_cod_data_source_file b512053e.txt
_cod_data_source_block CRYSTALS_cif
_cod_depositor_comments
;
The following automatic conversions were performed:
'_symmetry_cell_setting' value 'Monoclinic' changed to 'monoclinic'
according to '/home/saulius/struct/CIF-dictionaries/cif_core.dic'
dictionary named 'cif_core.dic' version 2.4.1 from 2010-06-29.

Automatic conversion script
Id: cif_fix_enum 1527 2010-12-29 10:47:43Z saulius 
;
_cod_original_sg_symbol_H-M 'P 1 21/c 1 '
_cod_database_code 7006561

loop_
_symmetry_equiv_pos_as_xyz
x,y,z
-x,-y,-z
-x,y+1/2,-z+1/2
x,-y+1/2,z+1/2

loop_
_atom_site_label
_atom_site_type_symbol
_atom_site_fract_x
_atom_site_fract_y
_atom_site_fract_z
_atom_site_U_iso_or_equiv
_atom_site_occupancy
_atom_site_adp_type
_atom_site_refinement_flags_posn
_atom_site_refinement_flags_adp
_atom_site_refinement_flags_occupancy
_atom_site_disorder_assembly
_atom_site_disorder_group
_atom_site_attached_hydrogens
Cd1 Cd 0.81103(3) 0.02849(3) 0.19717(3) 0.0394 1.0000 Uani . . . . . .
Cd2 Cd 0.76361(4) 0.24892(3) 0.11542(4) 0.0491 1.0000 Uani . . . . . .
C1 C 0.5498(6) 0.3436(6) 0.1935(7) 0.0758 1.0000 Uani . . . . . .
O2 O 0.5978(4) 0.2694(3) 0.1714(4) 0.0582 1.0000 Uani . . . . . .
C3 C 0.5473(5) 0.1928(5) 0.1597(5) 0.0487 1.0000 Uani . . . . . .
C4 C 0.4525(5) 0.1855(5) 0.1619(6) 0.0588 1.0000 Uani . . . . . .
C5 C 0.4092(6) 0.1041(7) 0.1492(7) 0.0733 1.0000 Uani . . . . . .
C6 C 0.4570(5) 0.0335(6) 0.1317(6) 0.0612 1.0000 Uani . . . . . .
C7 C 0.5545(5) 0.0384(5) 0.1305(5) 0.0478 1.0000 Uani . . . . . .
C8 C 0.6003(4) 0.1197(5) 0.1450(4) 0.0417 1.0000 Uani . . . . . .
O9 O 0.6919(3) 0.1292(3) 0.1451(3) 0.0451 1.0000 Uani . . . . . .
C10 C 0.5979(5) -0.0413(5) 0.1093(6) 0.0506 1.0000 Uani . . . . . .
N11 N 0.6857(4) -0.0549(4) 0.1209(5) 0.0513 1.0000 Uani . . . . . .
C12 C 0.7174(6) -0.1402(5) 0.0990(7) 0.0673 1.0000 Uani . . . . . .
C13 C 0.8044(6) -0.1287(5) 0.0621(6) 0.0591 1.0000 Uani . . . . . .
N14 N 0.8834(4) -0.0834(3) 0.1277(4) 0.0384 1.0000 Uani . . . . . .
C15 C 0.9477(6) -0.0496(5) 0.0732(6) 0.0576 1.0000 Uani . . . . . .
C16 C 0.9370(7) -0.1423(6) 0.1989(6) 0.0712 1.0000 Uani . . . . . .
C21 C 1.0398(6) 0.0130(7) 0.3822(7) 0.0798 1.0000 Uani . . . . . .
O22 O 0.9847(3) 0.0587(4) 0.3029(4) 0.0632 1.0000 Uani . . . . . .
C23 C 1.0328(5) 0.1099(5) 0.2545(6) 0.0578 1.0000 Uani . . . . . .
C24 C 1.1296(6) 0.1167(7) 0.2720(7) 0.0784 1.0000 Uani . . . . . .
C25 C 1.1700(7) 0.1687(8) 0.2150(9) 0.0886 1.0000 Uani . . . . . .
C26 C 1.1133(7) 0.2131(7) 0.1427(8) 0.0748 1.0000 Uani . . . . . .
C27 C 1.0141(6) 0.2095(5) 0.1242(6) 0.0563 1.0000 Uani . . . . . .
C28 C 0.9712(5) 0.1569(5) 0.1802(5) 0.0482 1.0000 Uani . . . . . .
O29 O 0.8798(3) 0.1477(3) 0.1679(4) 0.0531 1.0000 Uani . . . . . .
C30 C 0.9627(8) 0.2608(5) 0.0491(7) 0.0712 1.0000 Uani . . . . . .
N31 N 0.8741(7) 0.2793(5) 0.0293(5) 0.0703 1.0000 Uani . . . . . .
C32 C 0.8336(10) 0.3339(7) -0.0505(8) 0.0962 1.0000 Uani . . . . . .
C33 C 0.7329(10) 0.3070(7) -0.0937(6) 0.0935 1.0000 Uani . . . . . .
N34 N 0.6720(6) 0.3121(5) -0.0251(5) 0.0730 1.0000 Uani . . . . . .
C35 C 0.5849(12) 0.2626(9) -0.0621(8) 0.1205 1.0000 Uani . . . . . .
C36 C 0.6498(10) 0.4035(8) -0.0088(9) 0.1078 1.0000 Uani . . . . . .
N40 N 0.7956(5) -0.0240(5) 0.3329(5) 0.0608 1.0000 Uani . . . . . .
C41 C 0.7661(5) -0.0692(5) 0.3816(5) 0.0472 1.0000 Uani . . . . . .
S42 S 0.72744(19) -0.13028(16) 0.45341(19) 0.0736 1.0000 Uani . . . . . .
N43 N 0.7994(6) 0.3518(6) 0.2222(6) 0.0808 1.0000 Uani . . . . . .
C44 C 0.7899(5) 0.3854(5) 0.2888(7) 0.0593 1.0000 Uani . . . . . .
S45 S 0.7771(2) 0.4311(2) 0.3820(2) 0.0945 1.0000 Uani . . . . . .
H11 H 0.5926 0.3963 0.1996 0.0819 1.0000 Uiso . . . . . .
H12 H 0.5294 0.3369 0.2523 0.0819 1.0000 Uiso . . . . . .
H13 H 0.4920 0.3572 0.1412 0.0819 1.0000 Uiso . . . . . .
H82 H 0.4149 0.2396 0.1718 0.0738 1.0000 Uiso . . . . . .
H83 H 0.3414 0.0984 0.1523 0.0785 1.0000 Uiso . . . . . .
H84 H 0.4223 -0.0237 0.1200 0.0706 1.0000 Uiso . . . . . .
H101 H 0.5534 -0.0909 0.0835 0.0593 1.0000 Uiso . . . . . .
H121 H 0.7346 -0.1774 0.1563 0.0854 1.0000 Uiso . . . . . .
H122 H 0.6663 -0.1711 0.0514 0.0854 1.0000 Uiso . . . . . .
H131 H 0.8268 -0.1848 0.0431 0.0730 1.0000 Uiso . . . . . .
H132 H 0.7846 -0.0923 0.0016 0.0730 1.0000 Uiso . . . . . .
H151 H 1.0027 -0.0187 0.1147 0.0705 1.0000 Uiso . . . . . .
H152 H 0.9738 -0.0975 0.0408 0.0705 1.0000 Uiso . . . . . .
H153 H 0.9142 -0.0081 0.0237 0.0705 1.0000 Uiso . . . . . .
H161 H 0.9892 -0.1118 0.2445 0.0852 1.0000 Uiso . . . . . .
H162 H 0.9660 -0.1906 0.1700 0.0852 1.0000 Uiso . . . . . .
H163 H 0.8943 -0.1695 0.2366 0.0852 1.0000 Uiso . . . . . .
H211 H 0.9975 -0.0217 0.4108 0.0912 1.0000 Uiso . . . . . .
H212 H 1.0767 0.0542 0.4286 0.0912 1.0000 Uiso . . . . . .
H213 H 1.0857 -0.0262 0.3607 0.0912 1.0000 Uiso . . . . . .
H282 H 1.1703 0.0851 0.3300 0.0931 1.0000 Uiso . . . . . .
H283 H 1.2424 0.1727 0.2273 0.1101 1.0000 Uiso . . . . . .
H284 H 1.1438 0.2508 0.0998 0.1003 1.0000 Uiso . . . . . .
H301 H 0.9990 0.2858 0.0047 0.0862 1.0000 Uiso . . . . . .
H321 H 0.8720 0.3320 -0.0990 0.1117 1.0000 Uiso . . . . . .
H322 H 0.8326 0.3962 -0.0299 0.1117 1.0000 Uiso . . . . . .
H331 H 0.7040 0.3451 -0.1504 0.1022 1.0000 Uiso . . . . . .
H332 H 0.7326 0.2467 -0.1187 0.1022 1.0000 Uiso . . . . . .
H361 H 0.6083 0.4055 0.0386 0.1200 1.0000 Uiso . . . . . .
H362 H 0.7074 0.4374 0.0170 0.1200 1.0000 Uiso . . . . . .
H363 H 0.6120 0.4315 -0.0674 0.1200 1.0000 Uiso . . . . . .
H351 H 0.5417 0.2631 -0.0171 0.1251 1.0000 Uiso . . . . . .
H352 H 0.5464 0.2847 -0.1240 0.1251 1.0000 Uiso . . . . . .
H353 H 0.5986 0.1994 -0.0721 0.1251 1.0000 Uiso . . . . . .

loop_
_atom_site_aniso_label
_atom_site_aniso_U_11
_atom_site_aniso_U_22
_atom_site_aniso_U_33
_atom_site_aniso_U_23
_atom_site_aniso_U_13
_atom_site_aniso_U_12
Cd1 0.0405(3) 0.0347(2) 0.0443(3) -0.0013(2) 0.01262(18) -0.0036(2)
Cd2 0.0622(4) 0.0379(3) 0.0462(3) 0.0042(2) 0.0109(2) -0.0098(3)
C1 0.056(5) 0.068(6) 0.089(7) -0.022(5) -0.011(5) 0.005(4)
O2 0.048(3) 0.047(3) 0.075(4) -0.007(2) 0.006(3) 0.001(2)
C3 0.044(4) 0.054(4) 0.043(4) 0.002(3) 0.001(3) 0.000(3)
C4 0.044(4) 0.057(5) 0.073(5) 0.001(4) 0.011(4) 0.006(4)
C5 0.035(4) 0.095(7) 0.090(6) -0.010(5) 0.013(4) 0.003(5)
C6 0.035(4) 0.065(5) 0.083(6) 0.000(4) 0.012(4) -0.014(4)
C7 0.039(4) 0.047(4) 0.056(4) 0.006(3) 0.007(3) -0.006(3)
C8 0.030(3) 0.054(4) 0.037(3) -0.001(3) 0.000(3) 0.007(3)
O9 0.039(3) 0.029(2) 0.066(3) 0.008(2) 0.012(2) -0.0060(19)
C10 0.042(4) 0.042(4) 0.067(5) 0.004(3) 0.011(3) -0.015(3)
N11 0.053(4) 0.034(3) 0.068(4) -0.019(3) 0.016(3) -0.012(3)
C12 0.065(5) 0.043(4) 0.101(7) -0.014(4) 0.033(5) -0.010(4)
C13 0.066(5) 0.051(4) 0.065(5) -0.020(4) 0.025(4) -0.008(4)
N14 0.044(3) 0.037(3) 0.039(3) -0.004(2) 0.018(2) 0.000(2)
C15 0.061(5) 0.062(5) 0.054(4) -0.001(4) 0.023(4) -0.008(4)
C16 0.090(6) 0.058(5) 0.064(5) 0.019(4) 0.015(5) 0.025(5)
C21 0.056(5) 0.093(7) 0.082(6) 0.007(5) -0.002(4) 0.013(5)
O22 0.034(3) 0.079(4) 0.070(4) 0.005(3) 0.000(2) 0.003(3)
C23 0.044(4) 0.058(5) 0.073(5) -0.040(4) 0.019(4) -0.016(4)
C24 0.050(5) 0.101(8) 0.088(7) -0.040(6) 0.023(5) 0.009(5)
C25 0.060(6) 0.106(9) 0.112(9) -0.069(7) 0.044(6) -0.031(6)
C26 0.065(6) 0.076(6) 0.100(7) -0.045(6) 0.051(6) -0.028(5)
C27 0.077(5) 0.044(4) 0.060(5) -0.031(4) 0.040(4) -0.032(4)
C28 0.038(4) 0.045(4) 0.063(5) -0.029(3) 0.015(3) -0.017(3)
O29 0.040(3) 0.048(3) 0.070(3) 0.000(2) 0.011(2) -0.011(2)
C30 0.104(8) 0.051(5) 0.087(6) -0.028(5) 0.077(6) -0.040(5)
N31 0.108(7) 0.052(4) 0.063(4) -0.003(3) 0.045(4) -0.027(4)
C32 0.141(10) 0.086(8) 0.076(7) 0.026(5) 0.054(7) -0.016(7)
C33 0.170(12) 0.064(6) 0.041(5) 0.010(4) 0.015(6) -0.015(7)
N34 0.110(6) 0.051(4) 0.049(4) 0.012(3) 0.003(4) -0.015(4)
C35 0.156(12) 0.120(10) 0.061(6) 0.018(6) -0.021(7) -0.048(9)
C36 0.148(11) 0.078(7) 0.094(8) 0.035(6) 0.022(8) 0.007(8)
N40 0.074(4) 0.064(4) 0.050(4) -0.006(3) 0.026(3) -0.001(4)
C41 0.051(4) 0.044(4) 0.044(4) -0.014(3) 0.007(3) 0.003(3)
S42 0.0832(16) 0.0596(13) 0.0876(16) 0.0115(12) 0.0395(13) -0.0030(12)
N43 0.083(6) 0.073(5) 0.091(6) -0.020(5) 0.029(5) -0.025(4)
C44 0.045(4) 0.046(4) 0.078(6) -0.015(4) -0.002(4) -0.005(3)
S45 0.0772(17) 0.0909(19) 0.111(2) -0.0526(17) 0.0149(15) 0.0045(15)

loop_
_atom_type_symbol
_atom_type_scat_dispersion_real
_atom_type_scat_dispersion_imag
_atom_type_scat_Cromer_Mann_a1
_atom_type_scat_Cromer_Mann_b1
_atom_type_scat_Cromer_Mann_a2
_atom_type_scat_Cromer_Mann_b2
_atom_type_scat_Cromer_Mann_a3
_atom_type_scat_Cromer_Mann_b3
_atom_type_scat_Cromer_Mann_a4
_atom_type_scat_Cromer_Mann_b4
_atom_type_scat_Cromer_Mann_c
_atom_type_scat_source
C 0.0033 0.0016 2.3100 20.8439 1.0200 10.2075 1.5886 0.5687 0.8650 51.6512 0.2156 'International Tables Vol C 4.2.6.8 and 6.1.1.4'
H 0.0000 0.0000 0.4930 10.5109 0.3229 26.1257 0.1402 3.1424 0.0408 57.7998 0.0030 'International Tables Vol C 4.2.6.8 and 6.1.1.4'
N 0.0061 0.0033 12.2126 0.0057 3.1322 9.8933 2.0125 28.9975 1.1663 0.5826 -11.5290 'International Tables Vol C 4.2.6.8 and 6.1.1.4'
O 0.0106 0.0060 3.0485 13.2771 2.2868 5.7011 1.5463 0.3239 0.8670 32.9089 0.2508 'International Tables Vol C 4.2.6.8 and 6.1.1.4'
S 0.1246 0.1234 6.9053 1.4679 5.2034 22.2151 1.4379 0.2536 1.5863 56.1720 0.8669 'International Tables Vol C 4.2.6.8 and 6.1.1.4'
Cd -0.8075 1.2024 19.2214 0.5946 17.6444 6.9089 4.4610 24.7008 1.6029 87.4825 5.0694 'International Tables Vol C 4.2.6.8 and 6.1.1.4'

loop_
_geom_angle_atom_site_label_1
_geom_angle_site_symmetry_1
_geom_angle_atom_site_label_2
_geom_angle_site_symmetry_2
_geom_angle_atom_site_label_3
_geom_angle_site_symmetry_3
_geom_angle
_geom_angle_publ_flag
O9 . Cd1 . N11 . 77.31(19) yes
O9 . Cd1 . N14 . 136.08(17) yes
N11 . Cd1 . N14 . 76.0(2) yes
O9 . Cd1 . O22 . 126.72(17) yes
N11 . Cd1 . O22 . 155.7(2) yes
N14 . Cd1 . O22 . 85.80(18) yes
O9 . Cd1 . O29 . 72.74(17) yes
N11 . Cd1 . O29 . 136.5(2) yes
N14 . Cd1 . O29 . 105.32(19) yes
O22 . Cd1 . O29 . 63.59(19) yes
O9 . Cd1 . N40 . 108.5(2) yes
N11 . Cd1 . N40 . 89.5(3) yes
N14 . Cd1 . N40 . 105.5(2) yes
O22 . Cd1 . N40 . 80.0(2) yes
O29 . Cd1 . N40 . 129.5(2) yes
O2 . Cd2 . O9 . 63.47(16) yes
O2 . Cd2 . O29 . 127.17(17) yes
O9 . Cd2 . O29 . 72.64(16) yes
O2 . Cd2 . N31 . 155.8(3) yes
O9 . Cd2 . N31 . 134.0(2) yes
O29 . Cd2 . N31 . 77.0(3) yes
O2 . Cd2 . N34 . 82.3(2) yes
O9 . Cd2 . N34 . 109.0(2) yes
O29 . Cd2 . N34 . 141.6(2) yes
N31 . Cd2 . N34 . 75.9(3) yes
O2 . Cd2 . N43 . 77.1(2) yes
O9 . Cd2 . N43 . 120.4(3) yes
O29 . Cd2 . N43 . 103.2(3) yes
N31 . Cd2 . N43 . 99.5(3) yes
N34 . Cd2 . N43 . 107.7(3) yes
O2 . C1 . H11 . 110.493 no
O2 . C1 . H12 . 112.457 no
H11 . C1 . H12 . 108.237 no
O2 . C1 . H13 . 110.824 no
H11 . C1 . H13 . 105.982 no
H12 . C1 . H13 . 108.601 no
C1 . O2 . Cd2 . 132.5(5) yes
C1 . O2 . C3 . 116.8(6) yes
Cd2 . O2 . C3 . 109.8(4) yes
O2 . C3 . C4 . 124.3(7) yes
O2 . C3 . C8 . 114.7(6) yes
C4 . C3 . C8 . 121.0(7) yes
C3 . C4 . C5 . 118.9(7) yes
C3 . C4 . H82 . 119.788 no
C5 . C4 . H82 . 121.262 no
C4 . C5 . C6 . 121.4(7) yes
C4 . C5 . H83 . 119.140 no
C6 . C5 . H83 . 119.403 no
C5 . C6 . C7 . 121.0(8) yes
C5 . C6 . H84 . 119.055 no
C7 . C6 . H84 . 119.899 no
C6 . C7 . C8 . 118.5(7) yes
C6 . C7 . C10 . 116.1(7) yes
C8 . C7 . C10 . 125.3(6) yes
C7 . C8 . C3 . 119.0(6) yes
C7 . C8 . O9 . 121.9(6) yes
C3 . C8 . O9 . 119.1(6) yes
C8 . O9 . Cd1 . 125.9(4) yes
C8 . O9 . Cd2 . 127.2(4) yes
Cd1 . O9 . Cd2 . 106.41(18) yes
C7 . C10 . N11 . 126.0(6) yes
C7 . C10 . H101 . 117.120 no
N11 . C10 . H101 . 116.835 no
Cd1 . N11 . C10 . 128.8(5) yes
Cd1 . N11 . C12 . 111.4(5) yes
C10 . N11 . C12 . 118.9(6) yes
N11 . C12 . C13 . 108.0(6) yes
N11 . C12 . H121 . 111.406 no
C13 . C12 . H121 . 108.125 no
N11 . C12 . H122 . 111.441 no
C13 . C12 . H122 . 110.365 no
H121 . C12 . H122 . 107.503 no
C12 . C13 . N14 . 114.0(6) yes
C12 . C13 . H131 . 110.905 no
N14 . C13 . H131 . 110.212 no
C12 . C13 . H132 . 106.983 no
N14 . C13 . H132 . 108.093 no
H131 . C13 . H132 . 106.260 no
C13 . N14 . Cd1 . 105.9(4) yes
C13 . N14 . C15 . 107.9(5) yes
Cd1 . N14 . C15 . 112.1(4) yes
C13 . N14 . C16 . 111.2(6) yes
Cd1 . N14 . C16 . 111.2(4) yes
C15 . N14 . C16 . 108.5(6) yes
N14 . C15 . H151 . 110.912 no
N14 . C15 . H152 . 110.884 no
H151 . C15 . H152 . 107.901 no
N14 . C15 . H153 . 111.483 no
H151 . C15 . H153 . 107.883 no
H152 . C15 . H153 . 107.622 no
N14 . C16 . H161 . 111.561 no
N14 . C16 . H162 . 111.607 no
H161 . C16 . H162 . 108.154 no
N14 . C16 . H163 . 111.213 no
H161 . C16 . H163 . 107.095 no
H162 . C16 . H163 . 106.977 no
O22 . C21 . H211 . 109.666 no
O22 . C21 . H212 . 110.064 no
H211 . C21 . H212 . 110.472 no
O22 . C21 . H213 . 108.944 no
H211 . C21 . H213 . 109.167 no
H212 . C21 . H213 . 108.496 no
C21 . O22 . Cd1 . 130.6(5) yes
C21 . O22 . C23 . 117.3(6) yes
Cd1 . O22 . C23 . 109.2(4) yes
O22 . C23 . C24 . 125.2(9) yes
O22 . C23 . C28 . 113.0(6) yes
C24 . C23 . C28 . 121.8(9) yes
C23 . C24 . C25 . 119.5(11) yes
C23 . C24 . H282 . 118.286 no
C25 . C24 . H282 . 122.150 no
C24 . C25 . C26 . 120.1(9) yes
C24 . C25 . H283 . 119.435 no
C26 . C25 . H283 . 120.472 no
C25 . C26 . C27 . 122.0(9) yes
C25 . C26 . H284 . 119.692 no
C27 . C26 . H284 . 118.316 no
C26 . C27 . C28 . 119.2(9) yes
C26 . C27 . C30 . 116.8(8) yes
C28 . C27 . C30 . 124.0(8) yes
C23 . C28 . C27 . 117.4(7) yes
C23 . C28 . O29 . 118.5(7) yes
C27 . C28 . O29 . 124.1(8) yes
C28 . O29 . Cd2 . 127.7(5) yes
C28 . O29 . Cd1 . 124.1(5) yes
Cd2 . O29 . Cd1 . 108.2(2) yes
C27 . C30 . N31 . 127.8(7) yes
C27 . C30 . H301 . 117.491 no
N31 . C30 . H301 . 114.679 no
Cd2 . N31 . C30 . 128.2(6) yes
Cd2 . N31 . C32 . 111.2(7) yes
C30 . N31 . C32 . 120.2(8) yes
N31 . C32 . C33 . 110.0(8) yes
N31 . C32 . H321 . 111.784 no
C33 . C32 . H321 . 109.780 no
N31 . C32 . H322 . 110.463 no
C33 . C32 . H322 . 107.947 no
H321 . C32 . H322 . 106.716 no
C32 . C33 . N34 . 111.8(8) yes
C32 . C33 . H331 . 110.446 no
N34 . C33 . H331 . 109.000 no
C32 . C33 . H332 . 109.384 no
N34 . C33 . H332 . 110.111 no
H331 . C33 . H332 . 105.967 no
C33 . N34 . Cd2 . 105.5(6) yes
C33 . N34 . C35 . 108.5(9) yes
Cd2 . N34 . C35 . 110.8(6) yes
C33 . N34 . C36 . 110.2(8) yes
Cd2 . N34 . C36 . 110.5(6) yes
C35 . N34 . C36 . 111.1(11) yes
N34 . C35 . H351 . 111.449 no
N34 . C35 . H352 . 113.437 no
H351 . C35 . H352 . 106.847 no
N34 . C35 . H353 . 112.288 no
H351 . C35 . H353 . 105.878 no
H352 . C35 . H353 . 106.455 no
N34 . C36 . H361 . 108.880 no
N34 . C36 . H362 . 112.133 no
H361 . C36 . H362 . 107.778 no
N34 . C36 . H363 . 111.760 no
H361 . C36 . H363 . 106.349 no
H362 . C36 . H363 . 109.693 no
Cd1 . N40 . C41 . 156.1(6) yes
N40 . C41 . S42 . 177.6(7) yes
Cd2 . N43 . C44 . 151.4(7) yes
N43 . C44 . S45 . 179.4(9) yes

loop_
_geom_bond_atom_site_label_1
_geom_bond_site_symmetry_1
_geom_bond_atom_site_label_2
_geom_bond_site_symmetry_2
_geom_bond_distance
_geom_bond_publ_flag
Cd1 . O9 . 2.335(5) yes
Cd1 . N11 . 2.308(6) yes
Cd1 . N14 . 2.399(5) yes
Cd1 . O22 . 2.680(5) yes
Cd1 . O29 . 2.209(5) yes
Cd1 . N40 . 2.230(7) yes
Cd2 . O2 . 2.757(6) yes
Cd2 . O9 . 2.239(4) yes
Cd2 . O29 . 2.313(5) yes
Cd2 . N31 . 2.331(8) yes
Cd2 . N34 . 2.398(7) yes
Cd2 . N43 . 2.227(8) yes
C1 . O2 . 1.433(11) yes
C1 . H11 . 1.025 no
C1 . H12 . 0.991 no
C1 . H13 . 1.020 no
O2 . C3 . 1.396(9) yes
C3 . C4 . 1.396(11) yes
C3 . C8 . 1.426(10) yes
C4 . C5 . 1.413(13) yes
C4 . H82 . 1.038 no
C5 . C6 . 1.363(13) yes
C5 . H83 . 1.006 no
C6 . C7 . 1.428(10) yes
C6 . H84 . 1.023 no
C7 . C8 . 1.428(10) yes
C7 . C10 . 1.465(11) yes
C8 . O9 . 1.344(8) yes
C10 . N11 . 1.269(10) yes
C10 . H101 . 1.025 no
N11 . C12 . 1.473(10) yes
C12 . C13 . 1.508(12) yes
C12 . H121 . 1.009 no
C12 . H122 . 1.016 no
C13 . N14 . 1.494(10) yes
C13 . H131 . 0.999 no
C13 . H132 . 1.042 no
N14 . C15 . 1.474(9) yes
N14 . C16 . 1.473(9) yes
C15 . H151 . 1.008 no
C15 . H152 . 1.012 no
C15 . H153 . 1.012 no
C16 . H161 . 1.008 no
C16 . H162 . 1.009 no
C16 . H163 . 1.023 no
C21 . O22 . 1.442(11) yes
C21 . H211 . 0.990 no
C21 . H212 . 0.998 no
C21 . H213 . 1.014 no
O22 . C23 . 1.374(10) yes
C23 . C24 . 1.377(12) yes
C23 . C28 . 1.442(12) yes
C24 . C25 . 1.400(16) yes
C24 . H282 . 1.042 no
C25 . C26 . 1.373(17) yes
C25 . H283 . 1.030 no
C26 . C27 . 1.408(13) yes
C26 . H284 . 1.042 no
C27 . C28 . 1.416(11) yes
C27 . C30 . 1.428(15) yes
C28 . O29 . 1.309(8) yes
C30 . N31 . 1.289(13) yes
C30 . H301 . 1.015 no
N31 . C32 . 1.461(13) yes
C32 . C33 . 1.513(17) yes
C32 . H321 . 1.013 no
C32 . H322 . 1.022 no
C33 . N34 . 1.503(14) yes
C33 . H331 . 1.032 no
C33 . H332 . 1.013 no
N34 . C35 . 1.476(15) yes
N34 . C36 . 1.497(15) yes
C35 . H351 . 1.021 no
C35 . H352 . 1.013 no
C35 . H353 . 1.026 no
C36 . H361 . 1.032 no
C36 . H362 . 0.989 no
C36 . H363 . 1.008 no
N40 . C41 . 1.163(10) yes
C41 . S42 . 1.628(9) yes
N43 . C44 . 1.153(11) yes
C44 . S45 . 1.604(10) yes
